data_1562831
loop_
_publ_author_name
'Kangas, Michael J.'
'Treadwell, LaRico J.'
'Haldolaarachchige, Neel'
'McAlpin, Jacob D.'
'Young, David P.'
'Chan, Julia Y.'

_publ_section_title
;
 Magnetic and electrical properties of flux grown single crystals of
 Ln6M4Al43 (Ln=Gd, Yb; M=Cr, Mo, W)
;
_journal_name_full 'Journal of Solid State Chemistry'
_journal_page_first 523
_journal_page_last 531
_journal_paper_doi 10.1016/j.jssc.2012.08.022
_journal_volume 197
_journal_year 2013
_chemical_formula_moiety 'Al43 W4 Yb6'
_chemical_formula_sum 'Al43 W4 Yb6'
_chemical_formula_weight 2933.78
_space_group_IT_number 193
_space_group_name_Hall '-P 6c 2'
_space_group_name_H-M_alt 'P 63/m c m'
_symmetry_cell_setting hexagonal
_symmetry_space_group_name_Hall '-P 6c 2'
_symmetry_space_group_name_H-M 'P 63/m c m'
_atom_sites_solution_primary direct
_atom_sites_solution_secondary difmap
_audit_creation_method SHELXL-97
_cell_angle_alpha 90.000(10)
_cell_angle_beta 90.000(10)
_cell_angle_gamma 120.000(10)
_cell_formula_units_Z 2
_cell_length_a 11.0079(10)
_cell_length_b 11.0079(10)
_cell_length_c 17.6878(15)
_cell_measurement_reflns_used 3209
_cell_measurement_temperature 293(2)
_cell_measurement_theta_max 30.034
_cell_measurement_theta_min 0.998
_cell_volume 1856.2(3)
_computing_cell_refinement 'Denzo and Scalepack (Otwinski & Minor 1997)'
_computing_data_collection 'Collect (Nonius 1999)'
_computing_data_reduction 'Denzo and Scalepack (Otwinski & Minor 1997)'
_computing_molecular_graphics 'Crystal maker'
_computing_publication_material Publcif
_computing_structure_refinement 'SHELXL-97 (Sheldrick, 2008)'
_computing_structure_solution 'Direct Methods, SIR97)'
_diffrn_ambient_temperature 293(2)
_diffrn_measured_fraction_theta_full 1.000
_diffrn_measured_fraction_theta_max 1.000
_diffrn_measurement_device_type ' Nonius Kappa CCD'
_diffrn_measurement_method ' \w and \f scans'
_diffrn_radiation_monochromator graphite
_diffrn_radiation_source 'fine-focus sealed tube'
_diffrn_radiation_type MoK\a
_diffrn_radiation_wavelength 0.71073
_diffrn_reflns_av_R_equivalents 0.0297
_diffrn_reflns_av_sigmaI/netI 0.0220
_diffrn_reflns_limit_h_max 14
_diffrn_reflns_limit_h_min 0
_diffrn_reflns_limit_k_max 0
_diffrn_reflns_limit_k_min -12
_diffrn_reflns_limit_l_max 23
_diffrn_reflns_limit_l_min -23
_diffrn_reflns_number 2972
_diffrn_reflns_theta_full 28.70
_diffrn_reflns_theta_max 28.70
_diffrn_reflns_theta_min 2.14
_exptl_absorpt_coefficient_mu 28.322
_exptl_absorpt_correction_T_max 0.2103
_exptl_absorpt_correction_T_min 0.2103
_exptl_absorpt_correction_type multi-scan
_exptl_absorpt_process_details 'HKL Scalepack (Otwinowski & Minor 1997)'
_exptl_crystal_colour silver
_exptl_crystal_density_diffrn 5.249
_exptl_crystal_density_method 'not measured'
_exptl_crystal_description fragment
_exptl_crystal_F_000 2550
_exptl_crystal_size_max 0.08
_exptl_crystal_size_mid 0.08
_exptl_crystal_size_min 0.08
_refine_diff_density_max 2.227
_refine_diff_density_min -2.018
_refine_diff_density_rms 0.306
_refine_ls_extinction_coef 0.00046(6)
_refine_ls_extinction_expression Fc^*^=kFc[1+0.001xFc^2^\l^3^/sin(2\q)]^-1/4^
_refine_ls_extinction_method SHELXL
_refine_ls_goodness_of_fit_ref 1.100
_refine_ls_matrix_type full
_refine_ls_number_parameters 53
_refine_ls_number_reflns 903
_refine_ls_number_restraints 0
_refine_ls_restrained_S_all 1.100
_refine_ls_R_factor_all 0.0302
_refine_ls_R_factor_gt 0.0262
_refine_ls_shift/su_max 0.000
_refine_ls_shift/su_mean 0.000
_refine_ls_structure_factor_coef Fsqd
_refine_ls_weighting_details 'calc w=1/[\s^2^(Fo^2^)+(0.0393P)^2^+22.1100P] where P=(Fo^2^+2Fc^2^)/3'
_refine_ls_weighting_scheme calc
_refine_ls_wR_factor_gt 0.0658
_refine_ls_wR_factor_ref 0.0704
_reflns_number_gt 824
_reflns_number_total 903
_reflns_threshold_expression >2\s(I)
_cod_data_source_file JSSC-2013-197-523.cif
_cod_data_source_block Yb6W4Al43
_cod_depositor_comments
;
The following automatic conversions were performed:

data item '_symmetry_cell_setting' value 'Hexagonal' was changed to
'hexagonal' in accordance with the built-in table derived from the
CIF Core dictionary named 'cif_core.dic' version 2.4.5 last updated
on 2014-11-21.

Automatic conversion script
Id: cif_fix_values 8369 2020-08-20 11:38:08Z andrius 
;
_cod_original_sg_symbol_Hall ' -P 6c 2'
_cod_database_code 1562831

loop_
_symmetry_equiv_pos_as_xyz
'x, y, z'
'-x, -y, z+1/2'
'-y, x-y, z'
'-x+y, -x, z'
'x-y, x, z+1/2'
'y, -x+y, z+1/2'
'x-y, -y, -z+1/2'
'-x, -x+y, -z+1/2'
'y, x, -z+1/2'
'-y, -x, -z'
'x, x-y, -z'
'-x+y, y, -z'
'-x, -y, -z'
'x, y, -z-1/2'
'y, -x+y, -z'
'x-y, x, -z'
'-x+y, -x, -z-1/2'
'-y, x-y, -z-1/2'
'-x+y, y, z-1/2'
'x, x-y, z-1/2'
'-y, -x, z-1/2'
'y, x, z'
'-x, -x+y, z'
'x-y, -y, z'

loop_
_atom_site_label
_atom_site_type_symbol
_atom_site_fract_x
_atom_site_fract_y
_atom_site_fract_z
_atom_site_U_iso_or_equiv
_atom_site_adp_type
_atom_site_occupancy
_atom_site_symmetry_multiplicity
_atom_site_calc_flag
_atom_site_refinement_flags
_atom_site_disorder_assembly
_atom_site_disorder_group
Yb1 Yb 0.46893(4) 0.0000 0.09475(2) 0.01040(15) Uani 1 2 d S . .
W1 W 0.26884(4) 0.0000 0.2500 0.00655(16) Uani 1 4 d S . .
W2 W 0.0000 0.0000 0.0000 0.0069(2) Uani 1 12 d S . .
Al1 Al 0.2369(2) 0.3944(2) 0.16349(12) 0.0110(4) Uani 1 1 d . . .
Al2 Al 0.1610(3) 0.0000 0.11401(16) 0.0113(6) Uani 1 2 d S . .
Al3 Al 0.2544(3) 0.0000 0.53107(17) 0.0110(6) Uani 1 2 d S . .
Al4 Al 0.1464(3) 0.5502(3) 0.2500 0.0107(6) Uani 1 2 d S . .
Al5 Al 0.24704(15) 0.4941(3) 0.0000 0.0117(6) Uani 1 2 d S . .
Al6 Al 0.3333 0.6667 0.12613(19) 0.0088(6) Uani 1 3 d S . .
Al7 Al 0.8520(4) 0.0000 0.2500 0.0103(8) Uani 1 4 d S . .

loop_
_atom_site_aniso_label
_atom_site_aniso_U_11
_atom_site_aniso_U_22
_atom_site_aniso_U_33
_atom_site_aniso_U_23
_atom_site_aniso_U_13
_atom_site_aniso_U_12
Yb1 0.01092(19) 0.0092(2) 0.0105(2) 0.000 -0.00145(11) 0.00461(11)
W1 0.0059(2) 0.0060(2) 0.0077(3) 0.000 0.000 0.00301(12)
W2 0.0067(3) 0.0067(3) 0.0073(4) 0.000 0.000 0.00337(13)
Al1 0.0089(9) 0.0080(9) 0.0135(10) -0.0005(7) 0.0025(7) 0.0023(8)
Al2 0.0122(10) 0.0119(13) 0.0096(13) 0.000 -0.0025(9) 0.0059(7)
Al3 0.0095(9) 0.0108(13) 0.0131(13) 0.000 0.0016(9) 0.0054(7)
Al4 0.0155(14) 0.0074(13) 0.0094(13) 0.000 0.000 0.0058(11)
Al5 0.0104(10) 0.0088(13) 0.0153(14) 0.000 -0.0002(9) 0.0044(7)
Al6 0.0079(9) 0.0079(9) 0.0106(16) 0.000 0.000 0.0039(5)
Al7 0.0091(13) 0.0071(18) 0.0142(19) 0.000 0.000 0.0035(9)

loop_
_atom_type_symbol
_atom_type_description
_atom_type_scat_dispersion_real
_atom_type_scat_dispersion_imag
_atom_type_scat_source
Yb Yb -0.3850 5.5486 'International Tables Vol C Tables 4.2.6.8 and 6.1.1.4'
W W -0.8490 6.8722 'International Tables Vol C Tables 4.2.6.8 and 6.1.1.4'
Al Al 0.0645 0.0514 'International Tables Vol C Tables 4.2.6.8 and 6.1.1.4'

loop_
_geom_angle_atom_site_label_1
_geom_angle_atom_site_label_2
_geom_angle_atom_site_label_3
_geom_angle
_geom_angle_site_symmetry_1
_geom_angle_site_symmetry_3
Al1 Yb1 Al1 58.78(8) 23_655 3_655
Al1 Yb1 Al4 53.22(6) 23_655 9
Al1 Yb1 Al4 81.12(7) 3_655 9
Al1 Yb1 Al4 81.12(7) 23_655 4
Al1 Yb1 Al4 53.22(6) 3_655 4
Al4 Yb1 Al4 53.85(10) 9 4
Al1 Yb1 Al5 149.57(6) 23_655 4
Al1 Yb1 Al5 96.51(6) 3_655 4
Al4 Yb1 Al5 147.08(5) 9 4
Al4 Yb1 Al5 98.54(5) 4 4
Al1 Yb1 Al5 96.51(6) 23_655 15
Al1 Yb1 Al5 149.57(6) 3_655 15
Al4 Yb1 Al5 98.54(5) 9 15
Al4 Yb1 Al5 147.08(5) 4 15
Al5 Yb1 Al5 99.46(7) 4 15
Al1 Yb1 Al6 50.91(4) 23_655 22
Al1 Yb1 Al6 109.33(5) 3_655 22
Al4 Yb1 Al6 53.20(7) 9 22
Al4 Yb1 Al6 106.74(8) 4 22
Al5 Yb1 Al6 151.32(6) 4 22
Al5 Yb1 Al6 51.86(6) 15 22
Al1 Yb1 Al6 109.33(5) 23_655 1_545
Al1 Yb1 Al6 50.91(4) 3_655 1_545
Al4 Yb1 Al6 106.74(8) 9 1_545
Al4 Yb1 Al6 53.20(7) 4 1_545
Al5 Yb1 Al6 51.86(6) 4 1_545
Al5 Yb1 Al6 151.32(6) 15 1_545
Al6 Yb1 Al6 156.81(10) 22 1_545
Al1 Yb1 Al3 146.81(5) 23_655 14_556
Al1 Yb1 Al3 146.81(5) 3_655 14_556
Al4 Yb1 Al3 129.20(7) 9 14_556
Al4 Yb1 Al3 129.20(7) 4 14_556
Al5 Yb1 Al3 51.12(5) 4 14_556
Al5 Yb1 Al3 51.12(5) 15 14_556
Al6 Yb1 Al3 101.19(4) 22 14_556
Al6 Yb1 Al3 101.19(4) 1_545 14_556
Al1 Yb1 Al3 53.89(6) 23_655 2_654
Al1 Yb1 Al3 53.89(6) 3_655 2_654
Al4 Yb1 Al3 106.39(7) 9 2_654
Al4 Yb1 Al3 106.39(7) 4 2_654
Al5 Yb1 Al3 98.09(6) 4 2_654
Al5 Yb1 Al3 98.09(6) 15 2_654
Al6 Yb1 Al3 87.73(2) 22 2_654
Al6 Yb1 Al3 87.73(2) 1_545 2_654
Al3 Yb1 Al3 116.41(5) 14_556 2_654
Al1 Yb1 Al1 133.02(7) 23_655 4
Al1 Yb1 Al1 90.96(7) 3_655 4
Al4 Yb1 Al1 90.00(6) 9 4
Al4 Yb1 Al1 52.12(6) 4 4
Al5 Yb1 Al1 57.12(4) 4 4
Al5 Yb1 Al1 119.45(6) 15 4
Al6 Yb1 Al1 131.99(5) 22 4
Al6 Yb1 Al1 48.74(4) 1_545 4
Al3 Yb1 Al1 77.65(5) 14_556 4
Al3 Yb1 Al1 136.47(4) 2_654 4
Al1 Yb1 Al1 90.96(7) 23_655 22
Al1 Yb1 Al1 133.02(7) 3_655 22
Al4 Yb1 Al1 52.12(6) 9 22
Al4 Yb1 Al1 90.00(6) 4 22
Al5 Yb1 Al1 119.45(6) 4 22
Al5 Yb1 Al1 57.12(4) 15 22
Al6 Yb1 Al1 48.74(4) 22 22
Al6 Yb1 Al1 131.99(5) 1_545 22
Al3 Yb1 Al1 77.65(5) 14_556 22
Al3 Yb1 Al1 136.47(4) 2_654 22
Al1 Yb1 Al1 85.38(7) 4 22
Al7 W1 Al7 66.68(18) 3_545 4_665
Al7 W1 Al2 68.30(6) 3_545 .
Al7 W1 Al2 68.30(6) 4_665 .
Al7 W1 Al2 68.30(6) 3_545 14_556
Al7 W1 Al2 68.30(6) 4_665 14_556
Al2 W1 Al2 127.46(13) . 14_556
Al7 W1 Al4 115.32(11) 3_545 4
Al7 W1 Al4 178.00(11) 4_665 4
Al2 W1 Al4 112.21(6) . 4
Al2 W1 Al4 112.21(6) 14_556 4
Al7 W1 Al4 178.00(11) 3_545 9
Al7 W1 Al4 115.32(11) 4_665 9
Al2 W1 Al4 112.21(6) . 9
Al2 W1 Al4 112.21(6) 14_556 9
Al4 W1 Al4 62.68(13) 4 9
Al7 W1 Al1 118.60(8) 3_545 9
Al7 W1 Al1 64.47(8) 4_665 9
Al2 W1 Al1 121.03(5) . 9
Al2 W1 Al1 60.65(5) 14_556 9
Al4 W1 Al1 113.96(7) 4 9
Al4 W1 Al1 62.95(7) 9 9
Al7 W1 Al1 64.47(8) 3_545 4
Al7 W1 Al1 118.60(8) 4_665 4
Al2 W1 Al1 60.65(5) . 4
Al2 W1 Al1 121.03(5) 14_556 4
Al4 W1 Al1 62.95(7) 4 4
Al4 W1 Al1 113.96(7) 9 4
Al1 W1 Al1 176.73(9) 9 4
Al7 W1 Al1 118.60(8) 3_545 22
Al7 W1 Al1 64.47(8) 4_665 22
Al2 W1 Al1 60.65(5) . 22
Al2 W1 Al1 121.03(5) 14_556 22
Al4 W1 Al1 113.96(7) 4 22
Al4 W1 Al1 62.95(7) 9 22
Al1 W1 Al1 68.21(9) 9 22
Al1 W1 Al1 111.69(9) 4 22
Al7 W1 Al1 64.47(8) 3_545 17_556
Al7 W1 Al1 118.60(8) 4_665 17_556
Al2 W1 Al1 121.03(5) . 17_556
Al2 W1 Al1 60.65(5) 14_556 17_556
Al4 W1 Al1 62.95(7) 4 17_556
Al4 W1 Al1 113.96(7) 9 17_556
Al1 W1 Al1 111.69(9) 9 17_556
Al1 W1 Al1 68.21(9) 4 17_556
Al1 W1 Al1 176.73(9) 22 17_556
Al7 W1 Yb1 121.51(4) 3_545 14_556
Al7 W1 Yb1 121.51(4) 4_665 14_556
Al2 W1 Yb1 167.54(7) . 14_556
Al2 W1 Yb1 65.00(6) 14_556 14_556
Al4 W1 Yb1 57.70(3) 4 14_556
Al4 W1 Yb1 57.70(3) 9 14_556
Al1 W1 Yb1 62.92(4) 9 14_556
Al1 W1 Yb1 114.80(4) 4 14_556
Al1 W1 Yb1 114.80(4) 22 14_556
Al1 W1 Yb1 62.92(4) 17_556 14_556
Al7 W1 Yb1 121.51(4) 3_545 .
Al7 W1 Yb1 121.51(4) 4_665 .
Al2 W1 Yb1 65.00(6) . .
Al2 W1 Yb1 167.54(7) 14_556 .
Al4 W1 Yb1 57.70(3) 4 .
Al4 W1 Yb1 57.70(3) 9 .
Al1 W1 Yb1 114.80(4) 9 .
Al1 W1 Yb1 62.92(4) 4 .
Al1 W1 Yb1 62.92(4) 22 .
Al1 W1 Yb1 114.80(4) 17_556 .
Yb1 W1 Yb1 102.534(19) 14_556 .
Al2 W2 Al2 69.73(10) 3 .
Al2 W2 Al2 180.00(8) 3 15
Al2 W2 Al2 110.27(10) . 15
Al2 W2 Al2 110.27(10) 3 13
Al2 W2 Al2 180.00(8) . 13
Al2 W2 Al2 69.73(10) 15 13
Al2 W2 Al2 69.73(10) 3 4
Al2 W2 Al2 69.73(10) . 4
Al2 W2 Al2 110.27(10) 15 4
Al2 W2 Al2 110.27(10) 13 4
Al2 W2 Al2 110.27(10) 3 16
Al2 W2 Al2 110.27(10) . 16
Al2 W2 Al2 69.73(10) 15 16
Al2 W2 Al2 69.73(10) 13 16
Al2 W2 Al2 180.0(2) 4 16
Al2 W2 Al3 117.94(5) 3 17_556
Al2 W2 Al3 117.94(5) . 17_556
Al2 W2 Al3 62.06(5) 15 17_556
Al2 W2 Al3 62.06(5) 13 17_556
Al2 W2 Al3 59.80(9) 4 17_556
Al2 W2 Al3 120.20(9) 16 17_556
Al2 W2 Al3 62.06(5) 3 5_554
Al2 W2 Al3 62.06(5) . 5_554
Al2 W2 Al3 117.94(5) 15 5_554
Al2 W2 Al3 117.94(5) 13 5_554
Al2 W2 Al3 120.20(9) 4 5_554
Al2 W2 Al3 59.80(9) 16 5_554
Al3 W2 Al3 180.00(16) 17_556 5_554
Al2 W2 Al3 59.80(9) 3 18_556
Al2 W2 Al3 117.94(5) . 18_556
Al2 W2 Al3 120.20(9) 15 18_556
Al2 W2 Al3 62.06(5) 13 18_556
Al2 W2 Al3 117.94(5) 4 18_556
Al2 W2 Al3 62.06(5) 16 18_556
Al3 W2 Al3 116.38(4) 17_556 18_556
Al3 W2 Al3 63.62(4) 5_554 18_556
Al2 W2 Al3 117.94(5) 3 14_556
Al2 W2 Al3 59.80(9) . 14_556
Al2 W2 Al3 62.06(5) 15 14_556
Al2 W2 Al3 120.20(9) 13 14_556
Al2 W2 Al3 117.94(5) 4 14_556
Al2 W2 Al3 62.06(5) 16 14_556
Al3 W2 Al3 116.38(4) 17_556 14_556
Al3 W2 Al3 63.62(4) 5_554 14_556
Al3 W2 Al3 116.38(4) 18_556 14_556
Al2 W2 Al3 62.06(5) 3 2_554
Al2 W2 Al3 120.20(9) . 2_554
Al2 W2 Al3 117.94(5) 15 2_554
Al2 W2 Al3 59.80(9) 13 2_554
Al2 W2 Al3 62.06(5) 4 2_554
Al2 W2 Al3 117.94(5) 16 2_554
Al3 W2 Al3 63.62(4) 17_556 2_554
Al3 W2 Al3 116.38(4) 5_554 2_554
Al3 W2 Al3 63.62(4) 18_556 2_554
Al3 W2 Al3 180.00(12) 14_556 2_554
Al2 W2 Al3 120.20(9) 3 6_554
Al2 W2 Al3 62.06(5) . 6_554
Al2 W2 Al3 59.80(9) 15 6_554
Al2 W2 Al3 117.94(5) 13 6_554
Al2 W2 Al3 62.06(5) 4 6_554
Al2 W2 Al3 117.94(5) 16 6_554
Al3 W2 Al3 63.62(4) 17_556 6_554
Al3 W2 Al3 116.38(4) 5_554 6_554
Al3 W2 Al3 180.00(12) 18_556 6_554
Al3 W2 Al3 63.62(4) 14_556 6_554
Al3 W2 Al3 116.38(4) 2_554 6_554
Al6 Al1 W1 116.28(8) . 3
Al6 Al1 Al2 128.52(11) . 3
W1 Al1 Al2 58.83(6) 3 3
Al6 Al1 Al4 62.52(8) . 3_665
W1 Al1 Al4 108.04(8) 3 3_665
Al2 Al1 Al4 164.78(11) 3 3_665
Al6 Al1 Al4 61.54(8) . .
W1 Al1 Al4 57.72(7) 3 .
Al2 Al1 Al4 106.48(10) 3 .
Al4 Al1 Al4 67.98(12) 3_665 .
Al6 Al1 Al7 161.33(11) . 4_665
W1 Al1 Al7 54.99(5) 3 4_665
Al2 Al1 Al7 64.01(10) 3 4_665
Al4 Al1 Al7 102.71(10) 3_665 4_665
Al4 Al1 Al7 103.36(8) . 4_665
Al6 Al1 Al3 107.51(10) . 5_554
W1 Al1 Al3 119.38(9) 3 5_554
Al2 Al1 Al3 61.40(8) 3 5_554
Al4 Al1 Al3 129.09(10) 3_665 5_554
Al4 Al1 Al3 155.34(10) . 5_554
Al7 Al1 Al3 90.61(8) 4_665 5_554
Al6 Al1 Yb1 68.08(5) . 4_665
W1 Al1 Yb1 168.67(8) 3 4_665
Al2 Al1 Yb1 127.82(9) 3 4_665
Al4 Al1 Yb1 63.82(6) 3_665 4_665
Al4 Al1 Yb1 121.64(9) . 4_665
Al7 Al1 Yb1 117.41(8) 4_665 4_665
Al3 Al1 Yb1 66.42(7) 5_554 4_665
Al6 Al1 Yb1 63.96(5) . 3
W1 Al1 Yb1 70.23(5) 3 3
Al2 Al1 Yb1 67.55(7) 3 3
Al4 Al1 Yb1 117.39(9) 3_665 3
Al4 Al1 Yb1 59.40(6) . 3
Al7 Al1 Yb1 119.72(9) 4_665 3
Al3 Al1 Yb1 96.06(7) 5_554 3
Yb1 Al1 Yb1 120.02(6) 4_665 3
W1 Al2 W2 164.96(13) . .
W1 Al2 Al1 60.52(6) . 22
W2 Al2 Al1 123.11(6) . 22
W1 Al2 Al1 60.52(6) . 4
W2 Al2 Al1 123.11(6) . 4
Al1 Al2 Al1 111.48(13) 22 4
W1 Al2 Al3 131.90(13) . 14_556
W2 Al2 Al3 63.14(8) . 14_556
Al1 Al2 Al3 97.19(9) 22 14_556
Al1 Al2 Al3 97.19(9) 4 14_556
W1 Al2 Al3 121.19(8) . 6_554
W2 Al2 Al3 61.87(7) . 6_554
Al1 Al2 Al3 157.78(13) 22 6_554
Al1 Al2 Al3 61.54(7) 4 6_554
Al3 Al2 Al3 64.66(7) 14_556 6_554
W1 Al2 Al3 121.19(8) . 5_554
W2 Al2 Al3 61.87(7) . 5_554
Al1 Al2 Al3 61.54(7) 22 5_554
Al1 Al2 Al3 157.78(13) 4 5_554
Al3 Al2 Al3 64.66(7) 14_556 5_554
Al3 Al2 Al3 116.06(15) 6_554 5_554
W1 Al2 Al7 54.00(5) . 4_665
W2 Al2 Al7 113.48(9) . 4_665
Al1 Al2 Al7 59.57(9) 22 4_665
Al1 Al2 Al7 106.54(10) 4 4_665
Al3 Al2 Al7 151.41(7) 14_556 4_665
Al3 Al2 Al7 141.48(12) 6_554 4_665
Al3 Al2 Al7 88.31(8) 5_554 4_665
W1 Al2 Al7 54.00(5) . 3_545
W2 Al2 Al7 113.48(9) . 3_545
Al1 Al2 Al7 106.54(10) 22 3_545
Al1 Al2 Al7 59.57(9) 4 3_545
Al3 Al2 Al7 151.41(7) 14_556 3_545
Al3 Al2 Al7 88.31(8) 6_554 3_545
Al3 Al2 Al7 141.48(12) 5_554 3_545
Al7 Al2 Al7 57.18(14) 4_665 3_545
W1 Al2 Yb1 69.47(6) . .
W2 Al2 Yb1 125.56(10) . .
Al1 Al2 Yb1 64.62(7) 22 .
Al1 Al2 Yb1 64.62(7) 4 .
Al3 Al2 Yb1 62.43(8) 14_556 .
Al3 Al2 Yb1 94.48(7) 6_554 .
Al3 Al2 Yb1 94.48(7) 5_554 .
Al7 Al2 Yb1 113.87(9) 4_665 .
Al7 Al2 Yb1 113.87(9) 3_545 .
Al5 Al3 Al5 118.83(12) 6 17_556
Al5 Al3 Al2 89.28(8) 6 14_556
Al5 Al3 Al2 89.28(8) 17_556 14_556
Al5 Al3 W2 114.84(7) 6 2
Al5 Al3 W2 114.84(7) 17_556 2
Al2 Al3 W2 57.07(8) 14_556 2
Al5 Al3 Al2 87.36(7) 6 5
Al5 Al3 Al2 151.44(11) 17_556 5
Al2 Al3 Al2 103.15(12) 14_556 5
W2 Al3 Al2 56.07(7) 2 5
Al5 Al3 Al2 151.44(11) 6 6
Al5 Al3 Al2 87.36(7) 17_556 6
Al2 Al3 Al2 103.15(12) 14_556 6
W2 Al3 Al2 56.07(7) 2 6
Al2 Al3 Al2 64.94(14) 5 6
Al5 Al3 Al1 66.60(6) 6 6
Al5 Al3 Al1 120.38(11) 17_556 6
Al2 Al3 Al1 147.90(6) 14_556 6
W2 Al3 Al1 112.88(9) 2 6
Al2 Al3 Al1 57.06(8) 5 6
Al2 Al3 Al1 91.11(11) 6 6
Al5 Al3 Al1 120.38(11) 6 20_556
Al5 Al3 Al1 66.60(6) 17_556 20_556
Al2 Al3 Al1 147.90(6) 14_556 20_556
W2 Al3 Al1 112.88(9) 2 20_556
Al2 Al3 Al1 91.11(11) 5 20_556
Al2 Al3 Al1 57.06(8) 6 20_556
Al1 Al3 Al1 63.26(11) 6 20_556
Al5 Al3 Yb1 61.44(6) 6 14_556
Al5 Al3 Yb1 61.44(6) 17_556 14_556
Al2 Al3 Yb1 68.54(9) 14_556 14_556
W2 Al3 Yb1 125.60(10) 2 14_556
Al2 Al3 Yb1 147.07(7) 5 14_556
Al2 Al3 Yb1 147.07(7) 6 14_556
Al1 Al3 Yb1 112.93(9) 6 14_556
Al1 Al3 Yb1 112.93(9) 20_556 14_556
Al5 Al3 Yb1 68.36(7) 6 2_655
Al5 Al3 Yb1 68.36(7) 17_556 2_655
Al2 Al3 Yb1 132.12(12) 14_556 2_655
W2 Al3 Yb1 170.81(11) 2 2_655
Al2 Al3 Yb1 116.74(10) 5 2_655
Al2 Al3 Yb1 116.74(10) 6 2_655
Al1 Al3 Yb1 59.69(7) 6 2_655
Al1 Al3 Yb1 59.69(7) 20_556 2_655
Yb1 Al3 Yb1 63.59(5) 14_556 2_655
W1 Al4 Al1 136.80(9) 3 17_566
W1 Al4 Al1 136.80(9) 3 4_565
Al1 Al4 Al1 67.61(11) 17_566 4_565
W1 Al4 Al4 58.66(6) 3 8
Al1 Al4 Al4 92.20(7) 17_566 8
Al1 Al4 Al4 92.20(7) 4_565 8
W1 Al4 Al1 59.33(7) 3 .
Al1 Al4 Al1 160.00(13) 17_566 .
Al1 Al4 Al1 109.70(9) 4_565 .
Al4 Al4 Al1 107.78(7) 8 .
W1 Al4 Al1 59.33(7) 3 14_556
Al1 Al4 Al1 109.70(9) 17_566 14_556
Al1 Al4 Al1 160.00(13) 4_565 14_556
Al4 Al4 Al1 107.78(7) 8 14_556
Al1 Al4 Al1 65.57(11) . 14_556
W1 Al4 Al6 113.78(7) 3 14_556
Al1 Al4 Al6 58.12(6) 17_566 14_556
Al1 Al4 Al6 109.36(10) 4_565 14_556
Al4 Al4 Al6 128.94(6) 8 14_556
Al1 Al4 Al6 107.24(11) . 14_556
Al1 Al4 Al6 57.29(6) 14_556 14_556
W1 Al4 Al6 113.78(7) 3 .
Al1 Al4 Al6 109.36(10) 17_566 .
Al1 Al4 Al6 58.12(6) 4_565 .
Al4 Al4 Al6 128.94(6) 8 .
Al1 Al4 Al6 57.29(6) . .
Al1 Al4 Al6 107.24(11) 14_556 .
Al6 Al4 Al6 101.18(13) 14_556 .
W1 Al4 Yb1 74.93(5) 3 3
Al1 Al4 Yb1 122.48(10) 17_566 3
Al1 Al4 Yb1 62.97(5) 4_565 3
Al4 Al4 Yb1 63.08(5) 8 3
Al1 Al4 Yb1 68.48(5) . 3
Al1 Al4 Yb1 126.75(10) 14_556 3
Al6 Al4 Yb1 167.35(11) 14_556 3
Al6 Al4 Yb1 66.34(4) . 3
W1 Al4 Yb1 74.93(5) 3 18_556
Al1 Al4 Yb1 62.97(5) 17_566 18_556
Al1 Al4 Yb1 122.48(10) 4_565 18_556
Al4 Al4 Yb1 63.08(5) 8 18_556
Al1 Al4 Yb1 126.75(10) . 18_556
Al1 Al4 Yb1 68.48(5) 14_556 18_556
Al6 Al4 Yb1 66.34(4) 14_556 18_556
Al6 Al4 Yb1 167.35(11) . 18_556
Yb1 Al4 Yb1 126.03(10) 3 18_556
Al3 Al5 Al3 66.70(13) 18_556 5_554
Al3 Al5 Al6 131.11(7) 18_556 .
Al3 Al5 Al6 109.52(7) 5_554 .
Al3 Al5 Al6 109.52(8) 18_556 10_665
Al3 Al5 Al6 131.11(7) 5_554 10_665
Al6 Al5 Al6 107.18(13) . 10_665
Al3 Al5 Al5 168.32(7) 18_556 3_665
Al3 Al5 Al5 117.87(6) 5_554 3_665
Al6 Al5 Al5 59.07(5) . 3_665
Al6 Al5 Al5 59.07(5) 10_665 3_665
Al3 Al5 Al5 117.87(6) 18_556 4_565
Al3 Al5 Al5 168.32(7) 5_554 4_565
Al6 Al5 Al5 59.07(5) . 4_565
Al6 Al5 Al5 59.07(5) 10_665 4_565
Al5 Al5 Al5 60.0 3_665 4_565
Al3 Al5 Yb1 67.44(6) 18_556 3
Al3 Al5 Yb1 104.71(8) 5_554 3
Al6 Al5 Yb1 66.99(2) . 3
Al6 Al5 Yb1 118.88(5) 10_665 3
Al5 Al5 Yb1 119.03(5) 3_665 3
Al5 Al5 Yb1 69.46(5) 4_565 3
Al3 Al5 Yb1 104.71(8) 18_556 16
Al3 Al5 Yb1 67.44(6) 5_554 16
Al6 Al5 Yb1 118.88(5) . 16
Al6 Al5 Yb1 66.99(2) 10_665 16
Al5 Al5 Yb1 69.46(5) 3_665 16
Al5 Al5 Yb1 119.03(5) 4_565 16
Yb1 Al5 Yb1 171.09(11) 3 16
Al3 Al5 Yb1 128.89(10) 18_556 4_665
Al3 Al5 Yb1 63.00(6) 5_554 4_665
Al6 Al5 Yb1 62.62(2) . 4_665
Al6 Al5 Yb1 109.65(5) 10_665 4_665
Al5 Al5 Yb1 58.56(5) 3_665 4_665
Al5 Al5 Yb1 109.95(5) 4_565 4_665
Yb1 Al5 Yb1 117.450(13) 3 4_665
Yb1 Al5 Yb1 63.589(13) 16 4_665
Al3 Al5 Yb1 63.00(6) 18_556 15_565
Al3 Al5 Yb1 128.89(10) 5_554 15_565
Al6 Al5 Yb1 109.65(5) . 15_565
Al6 Al5 Yb1 62.62(2) 10_665 15_565
Al5 Al5 Yb1 109.95(5) 3_665 15_565
Al5 Al5 Yb1 58.56(5) 4_565 15_565
Yb1 Al5 Yb1 63.589(13) 3 15_565
Yb1 Al5 Yb1 117.450(14) 16 15_565
Yb1 Al5 Yb1 168.05(10) 4_665 15_565
Al1 Al6 Al1 114.27(6) 4_565 3_665
Al1 Al6 Al1 114.27(6) 4_565 .
Al1 Al6 Al1 114.27(6) 3_665 .
Al1 Al6 Al5 68.18(7) 4_565 4_565
Al1 Al6 Al5 113.39(7) 3_665 4_565
Al1 Al6 Al5 124.24(9) . 4_565
Al1 Al6 Al5 113.39(7) 4_565 .
Al1 Al6 Al5 124.24(9) 3_665 .
Al1 Al6 Al5 68.18(7) . .
Al5 Al6 Al5 61.86(10) 4_565 .
Al1 Al6 Al5 124.24(9) 4_565 3_665
Al1 Al6 Al5 68.18(7) 3_665 3_665
Al1 Al6 Al5 113.39(7) . 3_665
Al5 Al6 Al5 61.86(10) 4_565 3_665
Al5 Al6 Al5 61.86(10) . 3_665
Al1 Al6 Al4 61.17(8) 4_565 4_565
Al1 Al6 Al4 59.37(8) 3_665 4_565
Al1 Al6 Al4 115.30(13) . 4_565
Al5 Al6 Al4 112.92(6) 4_565 4_565
Al5 Al6 Al4 174.20(7) . 4_565
Al5 Al6 Al4 118.77(6) 3_665 4_565
Al1 Al6 Al4 59.37(8) 4_565 .
Al1 Al6 Al4 115.30(13) 3_665 .
Al1 Al6 Al4 61.17(8) . .
Al5 Al6 Al4 118.77(6) 4_565 .
Al5 Al6 Al4 112.92(6) . .
Al5 Al6 Al4 174.20(7) 3_665 .
Al4 Al6 Al4 66.70(10) 4_565 .
Al1 Al6 Al4 115.30(13) 4_565 3_665
Al1 Al6 Al4 61.17(8) 3_665 3_665
Al1 Al6 Al4 59.37(8) . 3_665
Al5 Al6 Al4 174.20(7) 4_565 3_665
Al5 Al6 Al4 118.77(6) . 3_665
Al5 Al6 Al4 112.91(6) 3_665 3_665
Al4 Al6 Al4 66.70(10) 4_565 3_665
Al4 Al6 Al4 66.70(10) . 3_665
Al1 Al6 Yb1 61.01(4) 4_565 3
Al1 Al6 Yb1 174.60(11) 3_665 3
Al1 Al6 Yb1 67.30(5) . 3
Al5 Al6 Yb1 68.02(4) 4_565 3
Al5 Al6 Yb1 61.14(4) . 3
Al5 Al6 Yb1 116.34(11) 3_665 3
Al4 Al6 Yb1 115.24(8) 4_565 3
Al4 Al6 Yb1 60.47(5) . 3
Al4 Al6 Yb1 117.59(8) 3_665 3
Al1 Al6 Yb1 67.30(5) 4_565 1_565
Al1 Al6 Yb1 61.01(4) 3_665 1_565
Al1 Al6 Yb1 174.60(11) . 1_565
Al5 Al6 Yb1 61.14(4) 4_565 1_565
Al5 Al6 Yb1 116.34(11) . 1_565
Al5 Al6 Yb1 68.02(4) 3_665 1_565
Al4 Al6 Yb1 60.47(5) 4_565 1_565
Al4 Al6 Yb1 117.59(8) . 1_565
Al4 Al6 Yb1 115.24(8) 3_665 1_565
Yb1 Al6 Yb1 117.13(3) 3 1_565
Al1 Al6 Yb1 174.60(11) 4_565 4_665
Al1 Al6 Yb1 67.30(5) 3_665 4_665
Al1 Al6 Yb1 61.01(4) . 4_665
Al5 Al6 Yb1 116.34(11) 4_565 4_665
Al5 Al6 Yb1 68.02(4) . 4_665
Al5 Al6 Yb1 61.14(4) 3_665 4_665
Al4 Al6 Yb1 117.59(8) 4_565 4_665
Al4 Al6 Yb1 115.23(8) . 4_665
Al4 Al6 Yb1 60.47(5) 3_665 4_665
Yb1 Al6 Yb1 117.13(3) 3 4_665
Yb1 Al6 Yb1 117.13(3) 1_565 4_665
W1 Al7 W1 173.32(18) 3_655 4_655
W1 Al7 Al7 56.66(9) 3_655 4_765
W1 Al7 Al7 116.66(9) 4_655 4_765
W1 Al7 Al7 116.66(9) 3_655 3_645
W1 Al7 Al7 56.66(9) 4_655 3_645
Al7 Al7 Al7 60.0 4_765 3_645
W1 Al7 Al1 124.60(11) 3_655 3_655
W1 Al7 Al1 60.54(5) 4_655 3_655
Al7 Al7 Al1 146.13(6) 4_765 3_655
Al7 Al7 Al1 107.43(7) 3_645 3_655
W1 Al7 Al1 60.54(5) 3_655 8_655
W1 Al7 Al1 124.60(11) 4_655 8_655
Al7 Al7 Al1 107.43(7) 4_765 8_655
Al7 Al7 Al1 146.13(6) 3_645 8_655
Al1 Al7 Al1 98.56(15) 3_655 8_655
W1 Al7 Al1 124.60(11) 3_655 18_656
W1 Al7 Al1 60.54(5) 4_655 18_656
Al7 Al7 Al1 146.13(6) 4_765 18_656
Al7 Al7 Al1 107.43(7) 3_645 18_656
Al1 Al7 Al1 65.51(11) 3_655 18_656
Al1 Al7 Al1 64.11(11) 8_655 18_656
W1 Al7 Al1 60.54(5) 3_655 23_655
W1 Al7 Al1 124.60(11) 4_655 23_655
Al7 Al7 Al1 107.43(7) 4_765 23_655
Al7 Al7 Al1 146.13(6) 3_645 23_655
Al1 Al7 Al1 64.11(11) 3_655 23_655
Al1 Al7 Al1 65.51(11) 8_655 23_655
Al1 Al7 Al1 98.56(15) 18_656 23_655
W1 Al7 Al2 57.70(5) 3_655 18_656
W1 Al7 Al2 120.33(7) 4_655 18_656
Al7 Al7 Al2 61.41(7) 4_765 18_656
Al7 Al7 Al2 92.40(8) 3_645 18_656
Al1 Al7 Al2 151.90(14) 3_655 18_656
Al1 Al7 Al2 56.41(6) 8_655 18_656
Al1 Al7 Al2 89.96(6) 18_656 18_656
Al1 Al7 Al2 109.24(8) 23_655 18_656
W1 Al7 Al2 120.33(7) 3_655 4_655
W1 Al7 Al2 57.70(5) 4_655 4_655
Al7 Al7 Al2 92.40(8) 4_765 4_655
Al7 Al7 Al2 61.41(7) 3_645 4_655
Al1 Al7 Al2 56.41(6) 3_655 4_655
Al1 Al7 Al2 151.90(14) 8_655 4_655
Al1 Al7 Al2 109.24(8) 18_656 4_655
Al1 Al7 Al2 89.96(6) 23_655 4_655
Al2 Al7 Al2 150.80(17) 18_656 4_655
W1 Al7 Al2 57.70(5) 3_655 3_655
W1 Al7 Al2 120.33(7) 4_655 3_655
Al7 Al7 Al2 61.41(7) 4_765 3_655
Al7 Al7 Al2 92.40(8) 3_645 3_655
Al1 Al7 Al2 89.96(6) 3_655 3_655
Al1 Al7 Al2 109.24(8) 8_655 3_655
Al1 Al7 Al2 151.90(14) 18_656 3_655
Al1 Al7 Al2 56.41(6) 23_655 3_655
Al2 Al7 Al2 109.33(10) 18_656 3_655
Al2 Al7 Al2 62.73(11) 4_655 3_655
W1 Al7 Al2 120.33(7) 3_655 17_656
W1 Al7 Al2 57.70(5) 4_655 17_656
Al7 Al7 Al2 92.40(8) 4_765 17_656
Al7 Al7 Al2 61.41(7) 3_645 17_656
Al1 Al7 Al2 109.24(8) 3_655 17_656
Al1 Al7 Al2 89.96(6) 8_655 17_656
Al1 Al7 Al2 56.41(6) 18_656 17_656
Al1 Al7 Al2 151.90(14) 23_655 17_656
Al2 Al7 Al2 62.73(11) 18_656 17_656
Al2 Al7 Al2 109.33(10) 4_655 17_656
Al2 Al7 Al2 150.80(17) 3_655 17_656

loop_
_geom_bond_atom_site_label_1
_geom_bond_atom_site_label_2
_geom_bond_distance
_geom_bond_site_symmetry_2
Yb1 Al1 3.059(2) 23_655
Yb1 Al1 3.059(2) 3_655
Yb1 Al4 3.0816(14) 9
Yb1 Al4 3.0816(14) 4
Yb1 Al5 3.0867(4) 4
Yb1 Al5 3.0867(4) 15
Yb1 Al6 3.2439(6) 22
Yb1 Al6 3.2439(6) 1_545
Yb1 Al3 3.245(3) 14_556
Yb1 Al3 3.247(3) 2_654
Yb1 Al1 3.331(2) 4
Yb1 Al1 3.331(2) 22
W1 Al7 2.5672(10) 3_545
W1 Al7 2.5672(10) 4_665
W1 Al2 2.682(3) .
W1 Al2 2.682(3) 14_556
W1 Al4 2.683(3) 4
W1 Al4 2.683(3) 9
W1 Al1 2.729(2) 9
W1 Al1 2.729(2) 4
W1 Al1 2.729(2) 22
W1 Al1 2.729(2) 17_556
W1 Yb1 3.5203(5) 14_556
W2 Al2 2.685(3) 3
W2 Al2 2.685(3) .
W2 Al2 2.685(3) 15
W2 Al2 2.685(3) 13
W2 Al2 2.685(3) 4
W2 Al2 2.685(3) 16
W2 Al3 2.853(3) 17_556
W2 Al3 2.853(3) 5_554
W2 Al3 2.853(3) 18_556
W2 Al3 2.853(3) 14_556
W2 Al3 2.853(3) 2_554
W2 Al3 2.853(3) 6_554
Al1 Al6 2.714(2) .
Al1 W1 2.729(2) 3
Al1 Al2 2.733(3) 3
Al1 Al4 2.750(3) 3_665
Al1 Al4 2.826(3) .
Al1 Al7 2.828(3) 4_665
Al1 Al3 2.863(3) 5_554
Al1 Yb1 3.059(2) 4_665
Al1 Yb1 3.331(2) 3
Al2 Al1 2.733(3) 22
Al2 Al1 2.733(3) 4
Al2 Al3 2.764(4) 14_556
Al2 Al3 2.859(3) 6_554
Al2 Al3 2.859(3) 5_554
Al2 Al7 2.948(3) 4_665
Al2 Al7 2.948(3) 3_545
Al3 Al5 2.736(3) 6
Al3 Al5 2.736(3) 17_556
Al3 Al2 2.764(4) 14_556
Al3 W2 2.853(3) 2
Al3 Al2 2.859(3) 5
Al3 Al2 2.859(3) 6
Al3 Al1 2.863(3) 6
Al3 Al1 2.863(3) 20_556
Al3 Yb1 3.245(3) 14_556
Al3 Yb1 3.247(3) 2_655
Al4 W1 2.683(3) 3
Al4 Al1 2.750(3) 17_566
Al4 Al1 2.750(3) 4_565
Al4 Al4 2.791(6) 8
Al4 Al1 2.826(3) 14_556
Al4 Al6 2.836(3) 14_556
Al4 Al6 2.836(3) .
Al4 Yb1 3.0816(14) 3
Al4 Yb1 3.0816(14) 18_556
Al5 Al3 2.736(3) 18_556
Al5 Al3 2.736(3) 5_554
Al5 Al6 2.772(3) .
Al5 Al6 2.772(3) 10_665
Al5 Al5 2.850(5) 3_665
Al5 Al5 2.850(5) 4_565
Al5 Yb1 3.0867(4) 3
Al5 Yb1 3.0867(4) 16
Al5 Yb1 3.3877(5) 4_665
Al5 Yb1 3.3877(5) 15_565
Al6 Al1 2.714(2) 4_565
Al6 Al1 2.714(2) 3_665
Al6 Al5 2.772(3) 4_565
Al6 Al5 2.772(3) 3_665
Al6 Al4 2.836(3) 4_565
Al6 Al4 2.836(3) 3_665
Al6 Yb1 3.2439(6) 3
Al6 Yb1 3.2439(6) 1_565
Al6 Yb1 3.2439(6) 4_665
Al7 W1 2.5672(5) 3_655
Al7 W1 2.5672(5) 4_655
Al7 Al7 2.822(7) 4_765
Al7 Al7 2.822(7) 3_645
Al7 Al1 2.828(3) 3_655
Al7 Al1 2.828(3) 8_655
Al7 Al1 2.828(3) 18_656
Al7 Al1 2.828(3) 23_655
Al7 Al2 2.948(3) 18_656
Al7 Al2 2.948(3) 4_655
Al7 Al2 2.948(3) 3_655
Al7 Al2 2.948(3) 17_656
